data_7047266
loop_
_publ_author_name
'Garcia, Lucia'
'Anker, Mathew D.'
'Mahon, Mary F.'
'Maron, Laurent'
'Hill, Michael S.'

_publ_section_title
;
 Coordination of arenes and phosphines by charge separated alkaline earth
 cations.
;
_journal_issue 36
_journal_name_full 'Dalton transactions (Cambridge, England : 2003)'
_journal_page_first 12684
_journal_page_last 12693
_journal_paper_doi 10.1039/c8dt03124j
_journal_volume 47
_journal_year 2018
_chemical_formula_moiety 'C47 H56 Mg N2 P, Al C16 F36 O4'
_chemical_formula_sum 'C66.5 H60 Al F36 Mg N2 O4 P'
_chemical_formula_weight 1717.42
_space_group_crystal_system triclinic
_space_group_IT_number 2
_space_group_name_Hall '-P 1'
_space_group_name_H-M_alt 'P -1'
_symmetry_space_group_name_Hall '-P 1'
_symmetry_space_group_name_H-M 'P -1'
_atom_sites_solution_hydrogens geom
_atom_sites_solution_primary iterative
_audit_creation_date 2018-02-23
_audit_creation_method
;
Olex2 1.2
(compiled 2017.08.10 svn.r3458 for OlexSys, GUI svn.r5381)
;
_audit_update_record
;
2018-07-04 deposited with the CCDC.
2018-08-15 downloaded from the CCDC.
;
_cell_angle_alpha 98.276(2)
_cell_angle_beta 93.426(2)
_cell_angle_gamma 100.177(2)
_cell_formula_units_Z 2
_cell_length_a 10.8232(3)
_cell_length_b 18.2376(6)
_cell_length_c 19.4282(4)
_cell_measurement_reflns_used 13153
_cell_measurement_temperature 150.00(10)
_cell_measurement_theta_max 69.8410
_cell_measurement_theta_min 4.1580
_cell_volume 3720.96(18)
_computing_cell_refinement 'CrysAlisPro 1.171.38.41 (Rigaku OD, 2015)'
_computing_data_collection 'CrysAlisPro 1.171.38.41 (Rigaku OD, 2015)'
_computing_data_reduction 'CrysAlisPro 1.171.38.41 (Rigaku OD, 2015)'
_computing_molecular_graphics 'Olex2 (Dolomanov et al., 2009)'
_computing_publication_material 'Olex2 (Dolomanov et al., 2009)'
_computing_structure_refinement 'ShelXL (Sheldrick, 2015)'
_computing_structure_solution 'olex2.solve (Bourhis et al., 2015)'
_diffrn_ambient_environment N~2~
_diffrn_ambient_temperature 150.00(10)
_diffrn_detector 'CCD plate'
_diffrn_detector_area_resol_mean 8.1150
_diffrn_detector_type EosS2
_diffrn_measured_fraction_theta_full 0.977
_diffrn_measured_fraction_theta_max 0.999
_diffrn_measurement_device 'four-circle diffractometer'
_diffrn_measurement_device_type 'SuperNova, Dual, Cu at zero, EosS2'
_diffrn_measurement_method '\w scans'
_diffrn_radiation_monochromator mirror
_diffrn_radiation_probe x-ray
_diffrn_radiation_type CuK\a
_diffrn_radiation_wavelength 1.54184
_diffrn_reflns_av_R_equivalents 0.0502
_diffrn_reflns_av_unetI/netI 0.0408
_diffrn_reflns_Laue_measured_fraction_full 0.977
_diffrn_reflns_Laue_measured_fraction_max 0.999
_diffrn_reflns_limit_h_max 11
_diffrn_reflns_limit_h_min -12
_diffrn_reflns_limit_k_max 21
_diffrn_reflns_limit_k_min -21
_diffrn_reflns_limit_l_max 23
_diffrn_reflns_limit_l_min -23
_diffrn_reflns_number 48476
_diffrn_reflns_point_group_measured_fraction_full 0.977
_diffrn_reflns_point_group_measured_fraction_max 0.999
_diffrn_reflns_theta_full 67.684
_diffrn_reflns_theta_max 66.600
_diffrn_reflns_theta_min 3.119
_diffrn_source 'micro-focus sealed X-ray tube'
_diffrn_source_type 'SuperNova (Cu) X-ray Source'
_exptl_absorpt_coefficient_mu 1.785
_exptl_absorpt_correction_T_max 1.00000
_exptl_absorpt_correction_T_min 0.84166
_exptl_absorpt_correction_type multi-scan
_exptl_absorpt_process_details
;
CrysAlisPro 1.171.38.41 (Rigaku Oxford Diffraction, 2015)
Empirical absorption correction using spherical harmonics,
 implemented in SCALE3 ABSPACK scaling algorithm.
;
_exptl_crystal_colour colourless
_exptl_crystal_colour_primary colourless
_exptl_crystal_density_diffrn 1.533
_exptl_crystal_description plate
_exptl_crystal_F_000 1738
_exptl_crystal_size_max 0.229
_exptl_crystal_size_mid 0.111
_exptl_crystal_size_min 0.052
_refine_diff_density_max 0.719
_refine_diff_density_min -0.488
_refine_diff_density_rms 0.080
_refine_ls_extinction_method none
_refine_ls_goodness_of_fit_ref 1.050
_refine_ls_hydrogen_treatment mixed
_refine_ls_matrix_type full
_refine_ls_number_parameters 1512
_refine_ls_number_reflns 13135
_refine_ls_number_restraints 3101
_refine_ls_restrained_S_all 1.172
_refine_ls_R_factor_all 0.1027
_refine_ls_R_factor_gt 0.0904
_refine_ls_shift/su_max 0.000
_refine_ls_shift/su_mean 0.000
_refine_ls_structure_factor_coef Fsqd
_refine_ls_weighting_details 'w=1/[\s^2^(Fo^2^)+(0.1821P)^2^+2.8459P] where P=(Fo^2^+2Fc^2^)/3'
_refine_ls_weighting_scheme calc
_refine_ls_wR_factor_gt 0.2642
_refine_ls_wR_factor_ref 0.2780
_reflns_Friedel_coverage 0.000
_reflns_number_gt 10665
_reflns_number_total 13135
_reflns_threshold_expression 'I > 2\s(I)'
_cod_data_source_file c8dt03124j2.cif
_cod_data_source_block s18msh23
_cod_depositor_comments 'Adding full bibliography for 7047260--7047266.cif.'
_cod_original_cell_volume 3720.95(17)
_cod_original_formula_sum 'C66.50 H60 Al F36 Mg N2 O4 P'
_cod_database_code 7047266
_shelxl_version_number 2014-3
_chemical_oxdiff_usercomment 'Colorless plate'
_shelx_space_group_comment
;
The symmetry employed for this shelxl refinement is uniquely defined
by the following loop, which should always be used as a source of
symmetry information in preference to the above space-group names.
They are only intended as comments.
;
_olex2_refinement_description
;
1. Fixed Uiso
 At 1.2 times of:
  All C(H) groups, All C(H,H) groups
 At 1.5 times of:
  All C(H,H,H) groups
2. Restrained distances
 O1_5-C1_5
 O1_6-C1_6
 O1_7-C1_7
 O1_8-C1_8
 1.35 with sigma of 0.02
 C3_3-C4_3 \\sim C2_3-C4_3 \\sim C1_3-C4_3
 with sigma of 0.005
 C1_5-C2_5 \\sim C1_5-C3_5 \\sim C1_5-C4_5
 C1_6-C2_6 \\sim C1_6-C3_6 \\sim C1_6-C4_6
 C1_7-C2_7 \\sim C1_7-C3_7 \\sim C1_7-C4_7
 C1_8-C2_8 \\sim C1_8-C3_8 \\sim C1_8-C4_8
 with sigma of 0.02
 F1_5-C2_5 \\sim F2_5-C2_5 \\sim F3_5-C2_5 \\sim F4_5-C3_5 \\sim F5_5-C3_5
\\sim F6_5-C3_5 \\sim F7_5-
 C4_5 \\sim F8_5-C4_5 \\sim F9_5-C4_5
 F1_6-C2_6 \\sim F2_6-C2_6 \\sim F3_6-C2_6 \\sim F4_6-C3_6 \\sim F5_6-C3_6
\\sim F6_6-C3_6 \\sim F7_6-
 C4_6 \\sim F8_6-C4_6 \\sim F9_6-C4_6
 F1_7-C2_7 \\sim F2_7-C2_7 \\sim F3_7-C2_7 \\sim F4_7-C3_7 \\sim F5_7-C3_7
\\sim F6_7-C3_7 \\sim F7_7-
 C4_7 \\sim F8_7-C4_7 \\sim F9_7-C4_7
 F1_8-C2_8 \\sim F2_8-C2_8 \\sim F3_8-C2_8 \\sim F4_8-C3_8 \\sim F5_8-C3_8
\\sim F6_8-C3_8 \\sim F7_8-
 C4_8 \\sim F8_8-C4_8 \\sim F9_8-C4_8
 with sigma of 0.02
 C2_5-C3_5 \\sim C3_5-C4_5 \\sim C2_5-C4_5
 C2_6-C3_6 \\sim C3_6-C4_6 \\sim C2_6-C4_6
 C2_7-C3_7 \\sim C3_7-C4_7 \\sim C2_7-C4_7
 C2_8-C3_8 \\sim C3_8-C4_8 \\sim C2_8-C4_8
 with sigma of 0.04
 O1_5-C2_5 \\sim O1_5-C3_5 \\sim O1_5-C4_5
 O1_6-C2_6 \\sim O1_6-C3_6 \\sim O1_6-C4_6
 O1_7-C2_7 \\sim O1_7-C3_7 \\sim O1_7-C4_7
 O1_8-C2_8 \\sim O1_8-C3_8 \\sim O1_8-C4_8
 with sigma of 0.04
 F1_5-F2_5 \\sim F2_5-F3_5 \\sim F3_5-F1_5 \\sim F4_5-F5_5 \\sim F5_5-F6_5
\\sim F6_5-F4_5 \\sim F7_5-
 F8_5 \\sim F8_5-F9_5 \\sim F9_5-F7_5
 F1_6-F2_6 \\sim F2_6-F3_6 \\sim F3_6-F1_6 \\sim F4_6-F5_6 \\sim F5_6-F6_6
\\sim F6_6-F4_6 \\sim F7_6-
 F8_6 \\sim F8_6-F9_6 \\sim F9_6-F7_6
 F1_7-F2_7 \\sim F2_7-F3_7 \\sim F3_7-F1_7 \\sim F4_7-F5_7 \\sim F5_7-F6_7
\\sim F6_7-F4_7 \\sim F7_7-
 F8_7 \\sim F8_7-F9_7 \\sim F9_7-F7_7
 F1_8-F2_8 \\sim F2_8-F3_8 \\sim F3_8-F1_8 \\sim F4_8-F5_8 \\sim F5_8-F6_8
\\sim F6_8-F4_8 \\sim F7_8-
 F8_8 \\sim F8_8-F9_8 \\sim F9_8-F7_8
 with sigma of 0.04
 F1_5-C1_5 \\sim F2_5-C1_5 \\sim F3_5-C1_5 \\sim F4_5-C1_5 \\sim F5_5-C1_5
\\sim F6_5-C1_5 \\sim F7_5-
 C1_5 \\sim F8_5-C1_5 \\sim F9_5-C1_5
 F1_6-C1_6 \\sim F2_6-C1_6 \\sim F3_6-C1_6 \\sim F4_6-C1_6 \\sim F5_6-C1_6
\\sim F6_6-C1_6 \\sim F7_6-
 C1_6 \\sim F8_6-C1_6 \\sim F9_6-C1_6
 F1_7-C1_7 \\sim F2_7-C1_7 \\sim F3_7-C1_7 \\sim F4_7-C1_7 \\sim F5_7-C1_7
\\sim F6_7-C1_7 \\sim F7_7-
 C1_7 \\sim F8_7-C1_7 \\sim F9_7-C1_7
 F1_8-C1_8 \\sim F2_8-C1_8 \\sim F3_8-C1_8 \\sim F4_8-C1_8 \\sim F5_8-C1_8
\\sim F6_8-C1_8 \\sim F7_8-
 C1_8 \\sim F8_8-C1_8 \\sim F9_8-C1_8
 with sigma of 0.1
 Al1-O1_3 \\sim Al1-O1_7 \\sim Al1-O1_4 \\sim Al1-O1_6 \\sim Al1-O1_8 \\sim
Al1-O1_1 \\sim Al1-O1_2 ~
 Al1-O1_5
 with sigma of 0.005
 O1_4-C1_4 \\sim O1_6-C1_6 \\sim O1_2-C4_2 \\sim O1_5-C1_5 \\sim O1_3-C4_3
\\sim O1_7-C1_7 \\sim O1_1-
 C4_1 \\sim O1_8-C1_8
 with sigma of 0.005
 C29A-C27 \\sim C29-C27
 with sigma of 0.005
 P1-C42 \\sim P1-C42A
 with sigma of 0.005
3. Restrained planarity
 C42, C43, C44, C45, C46, C47
 with sigma of 0.1
4. Uiso/Uaniso restraints and constraints
O1_5 \\sim C1_5 \\sim C2_5 \\sim F1_5 \\sim F2_5 \\sim F3_5 \\sim C3_5 \\sim
F4_5 \\sim F5_5 \\sim F6_5 \\sim C4_5 \\sim F7_5 \\sim F8_5 \\sim F9_5 \\sim
O1_6 \\sim C1_6 \\sim C2_6 \\sim F1_6 \\sim F2_6 \\sim F3_6 \\sim C3_6 \\sim
F4_6 \\sim F5_6 \\sim F6_6 \\sim C4_6 \\sim F7_6 \\sim F8_6 \\sim F9_6 \\sim
O1_7 \\sim C1_7 \\sim C2_7 \\sim F1_7 \\sim F2_7 \\sim F3_7 \\sim C3_7 \\sim
F4_7 \\sim F5_7 \\sim F6_7 \\sim C4_7 \\sim F7_7 \\sim F8_7 \\sim F9_7 \\sim
O1_8 \\sim C1_8 \\sim C2_8 \\sim F1_8 \\sim F2_8 \\sim F3_8 \\sim C3_8 \\sim
F4_8 \\sim F5_8 \\sim F6_8 \\sim C4_8 \\sim F7_8 \\sim F8_8 \\sim F9_8: within
2A with sigma of 0.04 and sigma for terminal atoms of 0.08
C42A \\sim C47A \\sim C46A \\sim C45A \\sim C44A \\sim C43A: within 2A with
sigma of 0.02 and sigma for terminal atoms of 0.01
C43 \\sim C42 \\sim C47 \\sim C46 \\sim C45 \\sim C44: within 2A with sigma of
0.02 and sigma for terminal atoms of 0.01
Uanis(F2_4) = Uanis(F9_6)
Uanis(C4_1) = Uanis(C1_8)
Uanis(O1_1) = Uanis(O1_8)
5. Rigid body (RIGU) restrains
 O1_3, C1_3, C2_3, F1_3, F2_3, F3_3, C3_3, F4_3, F5_3, F6_3, C4_3, F7_3, F8_3,
 F9_3
 with sigma for 1-2 distances of 0.004 and sigma for 1-3 distances of 0.004
 O1_5, C1_5, C2_5, F1_5, F2_5, F3_5, C3_5, F4_5, F5_5, F6_5, C4_5, F7_5, F8_5,
 F9_5
 with sigma for 1-2 distances of 0.004 and sigma for 1-3 distances of 0.004
 O1_6, C1_6, C2_6, F1_6, F2_6, F3_6, C3_6, F4_6, F5_6, F6_6, C4_6, F7_6, F8_6,
 F9_6
 with sigma for 1-2 distances of 0.004 and sigma for 1-3 distances of 0.004
 O1_7, C1_7, C2_7, F1_7, F2_7, F3_7, C3_7, F4_7, F5_7, F6_7, C4_7, F7_7, F8_7,
 F9_7
 with sigma for 1-2 distances of 0.004 and sigma for 1-3 distances of 0.004
 O1_8, C1_8, C2_8, F1_8, F2_8, F3_8, C3_8, F4_8, F5_8, F6_8, C4_8, F7_8, F8_8,
 F9_8
 with sigma for 1-2 distances of 0.004 and sigma for 1-3 distances of 0.004
6. Others
 Fixed Sof: H27(0.65) H27A(0.35) C42(0.65) C47(0.65) H47(0.65) C46(0.65)
 H46(0.65) C45(0.65) H45(0.65) C44(0.65) H44(0.65) C43(0.65) H43(0.65)
 C29(0.65) H29A(0.65) H29B(0.65) H29C(0.65) C29A(0.35) H29D(0.35) H29E(0.35)
 H29F(0.35) C42A(0.35) C47A(0.35) H47A(0.35) C46A(0.35) H46A(0.35) C45A(0.35)
 H45A(0.35) C44A(0.35) H44A(0.35) C43A(0.35) H43A(0.35) F1(0.75) F2(0.75)
 F3(0.75) F4(0.75) F5(0.75) F6(0.75) F7(0.75) F8(0.75) F9(0.75) O1(0.75)
 C1(0.75) C2(0.75) C3(0.75) C4(0.75) F1(0.65) F2(0.65) F3(0.65) F4(0.65)
 F5(0.65) F6(0.65) F7(0.65) F8(0.65) F9(0.65) O1(0.65) C1(0.65) C2(0.65)
 C3(0.65) C4(0.65) F1(0.55) F2(0.55) F3(0.55) F4(0.55) F5(0.55) F6(0.55)
 F7(0.55) F8(0.55) F9(0.55) O1(0.55) C1(0.55) C2(0.55) C3(0.55) C4(0.55)
 F1(0.65) F2(0.65) F3(0.65) F4(0.65) F5(0.65) F6(0.65) F7(0.65) F8(0.65)
 F9(0.65) O1(0.65) C1(0.65) C2(0.65) C3(0.65) C4(0.65) O1(0.35) C1(0.35)
 C2(0.35) F1(0.35) F2(0.35) F3(0.35) C3(0.35) F4(0.35) F5(0.35) F6(0.35)
 C4(0.35) F7(0.35) F8(0.35) F9(0.35) O1(0.35) C1(0.35) C2(0.35) F1(0.35)
 F2(0.35) F3(0.35) C3(0.35) F4(0.35) F5(0.35) F6(0.35) C4(0.35) F7(0.35)
 F8(0.35) F9(0.35) O1(0.45) C1(0.45) C2(0.45) F1(0.45) F2(0.45) F3(0.45)
 C3(0.45) F4(0.45) F5(0.45) F6(0.45) C4(0.45) F7(0.45) F8(0.45) F9(0.45)
 O1(0.25) C1(0.25) C2(0.25) F1(0.25) F2(0.25) F3(0.25) C3(0.25) F4(0.25)
 F5(0.25) F6(0.25) C4(0.25) F7(0.25) F8(0.25) F9(0.25)
7.a Ternary CH refined with riding coordinates:
 C12(H12), C15(H15), C24(H24), C27(H27), C27(H27A)
7.b Aromatic/amide H refined with riding coordinates:
 C3(H3), C8(H8), C9(H9), C10(H10), C20(H20), C21(H21), C22(H22), C31(H31),
 C32(H32), C33(H33), C34(H34), C35(H35), C37(H37), C38(H38), C39(H39), C40(H40),
  C41(H41), C47(H47), C46(H46), C45(H45), C44(H44), C43(H43), C47A(H47A),
 C46A(H46A), C45A(H45A), C44A(H44A), C43A(H43A)
7.c Fitted hexagon refined as free rotating group:
 C42(C47,C46,C45,C44,C43), C42A(C47A,C46A,C45A,C44A,C43A)
7.d Idealised Me refined as rotating group:
 C1(H1A,H1B,H1C), C5(H5A,H5B,H5C), C13(H13A,H13B,H13C), C14(H14A,H14B,H14C),
 C16(H16A,H16B,H16C), C17(H17A,H17B,H17C), C25(H25A,H25B,H25C), C26(H26A,H26B,
 H26C), C28(H28A,H28B,H28C), C29(H29A,H29B,H29C), C29A(H29D,H29E,H29F)
;
_olex2_submission_special_instructions 'No special instructions were received'

loop_
_space_group_symop_operation_xyz
'x, y, z'
'-x, -y, -z'

loop_
_atom_site_label
_atom_site_type_symbol
_atom_site_fract_x
_atom_site_fract_y
_atom_site_fract_z
_atom_site_U_iso_or_equiv
_atom_site_adp_type
_atom_site_occupancy
_atom_site_site_symmetry_order
_atom_site_calc_flag
_atom_site_refinement_flags_posn
_atom_site_refinement_flags_adp
_atom_site_refinement_flags_occupancy
_atom_site_disorder_assembly
_atom_site_disorder_group
P1 P 0.27373(8) 0.19663(4) 0.21470(5) 0.0395(2) Uani 1 1 d D . . . .
Mg1 Mg 0.35762(11) 0.34123(6) 0.23843(6) 0.0409(3) Uani 1 1 d . . . . .
N1 N 0.3996(2) 0.41949(15) 0.17856(14) 0.0361(6) Uani 1 1 d . . . . .
N2 N 0.4258(3) 0.40439(15) 0.32905(14) 0.0376(6) Uani 1 1 d . . . . .
C1 C 0.4659(4) 0.5506(2) 0.1589(2) 0.0533(9) Uani 1 1 d . . . . .
H1A H 0.5328 0.5408 0.1307 0.080 Uiso 1 1 calc GR . . . .
H1B H 0.4891 0.6000 0.1862 0.080 Uiso 1 1 calc GR . . . .
H1C H 0.3905 0.5481 0.1293 0.080 Uiso 1 1 calc GR . . . .
C2 C 0.4427(3) 0.49218(17) 0.20716(17) 0.0369(7) Uani 1 1 d . . . . .
C3 C 0.4691(3) 0.51742(19) 0.27787(18) 0.0421(7) Uani 1 1 d . . . . .
H3 H 0.4933 0.5695 0.2897 0.050 Uiso 1 1 calc R . . . .
C4 C 0.4658(3) 0.47797(19) 0.33517(17) 0.0395(7) Uani 1 1 d . . . . .
C5 C 0.5125(4) 0.5244(2) 0.4051(2) 0.0533(9) Uani 1 1 d . . . . .
H5A H 0.4451 0.5456 0.4249 0.080 Uiso 1 1 calc GR . . . .
H5B H 0.5802 0.5643 0.3995 0.080 Uiso 1 1 calc GR . . . .
H5C H 0.5422 0.4930 0.4356 0.080 Uiso 1 1 calc GR . . . .
C6 C 0.3837(3) 0.40014(18) 0.10416(18) 0.0407(7) Uani 1 1 d . . . . .
C7 C 0.4804(4) 0.3768(2) 0.0675(2) 0.0499(8) Uani 1 1 d . . . . .
C8 C 0.4573(5) 0.3522(2) -0.0039(2) 0.0614(11) Uani 1 1 d . . . . .
H8 H 0.5214 0.3366 -0.0287 0.074 Uiso 1 1 calc R . . . .
C9 C 0.3436(5) 0.3504(2) -0.0385(2) 0.0628(11) Uani 1 1 d . . . . .
H9 H 0.3300 0.3325 -0.0862 0.075 Uiso 1 1 calc R . . . .
C10 C 0.2490(5) 0.3751(2) -0.0030(2) 0.0600(10) Uani 1 1 d . . . . .
H10 H 0.1723 0.3752 -0.0272 0.072 Uiso 1 1 calc R . . . .
C11 C 0.2658(4) 0.3997(2) 0.06812(19) 0.0483(8) Uani 1 1 d . . . . .
C12 C 0.6084(4) 0.3778(3) 0.1048(3) 0.0665(12) Uani 1 1 d . . . . .
H12 H 0.6104 0.4057 0.1520 0.080 Uiso 1 1 calc R . . . .
C13 C 0.7155(5) 0.4195(4) 0.0686(4) 0.101(2) Uani 1 1 d . . . . .
H13A H 0.7159 0.3934 0.0220 0.152 Uiso 1 1 calc GR . . . .
H13B H 0.7947 0.4210 0.0944 0.152 Uiso 1 1 calc GR . . . .
H13C H 0.7030 0.4700 0.0667 0.152 Uiso 1 1 calc GR . . . .
C14 C 0.6277(6) 0.2994(4) 0.1118(4) 0.0956(18) Uani 1 1 d . . . . .
H14A H 0.5665 0.2773 0.1403 0.143 Uiso 1 1 calc GR . . . .
H14B H 0.7109 0.3018 0.1332 0.143 Uiso 1 1 calc GR . . . .
H14C H 0.6181 0.2692 0.0664 0.143 Uiso 1 1 calc GR . . . .
C15 C 0.1597(4) 0.4254(3) 0.1076(2) 0.0605(10) Uani 1 1 d . . . . .
H15 H 0.1994 0.4586 0.1503 0.073 Uiso 1 1 calc R . . . .
C16 C 0.0845(5) 0.4713(3) 0.0683(3) 0.0748(13) Uani 1 1 d . . . . .
H16A H 0.1405 0.5132 0.0556 0.112 Uiso 1 1 calc GR . . . .
H16B H 0.0245 0.4896 0.0976 0.112 Uiso 1 1 calc GR . . . .
H16C H 0.0408 0.4401 0.0269 0.112 Uiso 1 1 calc GR . . . .
C17 C 0.0750(6) 0.3606(4) 0.1301(4) 0.0914(18) Uani 1 1 d . . . . .
H17A H 0.0237 0.3310 0.0903 0.137 Uiso 1 1 calc GR . . . .
H17B H 0.0218 0.3795 0.1635 0.137 Uiso 1 1 calc GR . . . .
H17C H 0.1251 0.3298 0.1510 0.137 Uiso 1 1 calc GR . . . .
C18 C 0.4325(3) 0.36583(19) 0.38872(17) 0.0403(7) Uani 1 1 d . . . . .
C19 C 0.5476(4) 0.3477(2) 0.41120(19) 0.0465(8) Uani 1 1 d . . . . .
C20 C 0.5491(4) 0.3065(2) 0.4666(2) 0.0551(9) Uani 1 1 d . . . . .
H20 H 0.6248 0.2954 0.4834 0.066 Uiso 1 1 calc R . . . .
C21 C 0.4398(5) 0.2820(2) 0.4967(2) 0.0599(10) Uani 1 1 d . . . . .
H21 H 0.4423 0.2538 0.5329 0.072 Uiso 1 1 calc R . . . .
C22 C 0.3277(4) 0.2992(2) 0.4734(2) 0.0575(10) Uani 1 1 d . . . . .
H22 H 0.2548 0.2823 0.4941 0.069 Uiso 1 1 calc R . . . .
C23 C 0.3209(4) 0.3414(2) 0.41931(19) 0.0479(8) Uani 1 1 d . . . . .
C24 C 0.6665(4) 0.3707(2) 0.3755(2) 0.0556(10) Uani 1 1 d . . . . .
H24 H 0.6619 0.4189 0.3595 0.067 Uiso 1 1 calc R . . . .
C25 C 0.6727(5) 0.3133(4) 0.3117(3) 0.0921(18) Uani 1 1 d . . . . .
H25A H 0.6869 0.2671 0.3261 0.138 Uiso 1 1 calc GR . . . .
H25B H 0.7405 0.3324 0.2856 0.138 Uiso 1 1 calc GR . . . .
H25C H 0.5946 0.3040 0.2829 0.138 Uiso 1 1 calc GR . . . .
C26 C 0.7874(5) 0.3822(4) 0.4237(4) 0.0900(18) Uani 1 1 d . . . . .
H26A H 0.7841 0.4195 0.4634 0.135 Uiso 1 1 calc GR . . . .
H26B H 0.8585 0.3988 0.3988 0.135 Uiso 1 1 calc GR . . . .
H26C H 0.7955 0.3354 0.4391 0.135 Uiso 1 1 calc GR . . . .
C27 C 0.1964(4) 0.3618(3) 0.3988(3) 0.0660(12) Uani 1 1 d D . . . .
H27 H 0.1950 0.3662 0.3491 0.079 Uiso 0.65 1 calc R . P A 1
H27A H 0.1332 0.3260 0.4171 0.079 Uiso 0.35 1 calc R . P B 2
C28 C 0.1871(5) 0.4386(3) 0.4380(4) 0.0860(17) Uani 1 1 d . . . . .
H28A H 0.1981 0.4382 0.4874 0.129 Uiso 1 1 calc GR . . . .
H28B H 0.1059 0.4499 0.4263 0.129 Uiso 1 1 calc GR . . . .
H28C H 0.2516 0.4764 0.4253 0.129 Uiso 1 1 calc GR . . . .
C30 C 0.3829(3) 0.14622(18) 0.2544(2) 0.0425(7) Uani 1 1 d . . . . .
C31 C 0.4135(4) 0.1627(2) 0.3252(2) 0.0556(9) Uani 1 1 d . . . . .
H31 H 0.3807 0.2004 0.3515 0.067 Uiso 1 1 calc R . . . .
C32 C 0.4928(5) 0.1238(3) 0.3581(3) 0.0632(11) Uani 1 1 d . . . . .
H32 H 0.5129 0.1352 0.4061 0.076 Uiso 1 1 calc R . . . .
C33 C 0.5414(4) 0.0682(2) 0.3191(3) 0.0608(11) Uani 1 1 d . . . . .
H33 H 0.5934 0.0413 0.3408 0.073 Uiso 1 1 calc R . . . .
C34 C 0.5136(4) 0.0529(3) 0.2493(3) 0.0683(12) Uani 1 1 d . . . . .
H34 H 0.5479 0.0157 0.2233 0.082 Uiso 1 1 calc R . . . .
C35 C 0.4341(4) 0.0916(2) 0.2154(2) 0.0569(9) Uani 1 1 d . . . . .
H35 H 0.4161 0.0807 0.1672 0.068 Uiso 1 1 calc R . . . .
C36 C 0.2396(3) 0.1537(2) 0.1240(2) 0.0458(8) Uani 1 1 d . . . . .
C37 C 0.2698(4) 0.1941(2) 0.0710(2) 0.0595(10) Uani 1 1 d . . . . .
H37 H 0.3103 0.2442 0.0814 0.071 Uiso 1 1 calc R . . . .
C38 C 0.2399(6) 0.1602(3) 0.0017(3) 0.0775(14) Uani 1 1 d . . . . .
H38 H 0.2609 0.1875 -0.0342 0.093 Uiso 1 1 calc R . . . .
C39 C 0.1795(5) 0.0867(3) -0.0134(3) 0.0740(13) Uani 1 1 d . . . . .
H39 H 0.1586 0.0644 -0.0597 0.089 Uiso 1 1 calc R . . . .
C40 C 0.1494(5) 0.0457(3) 0.0386(3) 0.0731(13) Uani 1 1 d . . . . .
H40 H 0.1104 -0.0048 0.0276 0.088 Uiso 1 1 calc R . . . .
C41 C 0.1766(4) 0.0790(2) 0.1071(3) 0.0617(11) Uani 1 1 d . . . . .
H41 H 0.1529 0.0515 0.1425 0.074 Uiso 1 1 calc R . . . .
C42 C 0.1212(5) 0.1708(4) 0.2493(4) 0.052(3) Uani 0.65 1 d D U P C 1
C47 C 0.0226(8) 0.2050(5) 0.2293(5) 0.078(3) Uani 0.65 1 d G U P C 1
H47 H 0.0360 0.2418 0.2007 0.094 Uiso 0.65 1 calc R . P C 1
C46 C -0.0959(6) 0.1840(5) 0.2521(5) 0.105(5) Uani 0.65 1 d G U P C 1
H46 H -0.1619 0.2069 0.2388 0.125 Uiso 0.65 1 calc R . P C 1
C45 C -0.1159(4) 0.1289(5) 0.2948(4) 0.090(3) Uani 0.65 1 d G U P C 1
H45 H -0.1952 0.1149 0.3101 0.109 Uiso 0.65 1 calc R . P C 1
C44 C -0.0173(5) 0.0947(4) 0.3148(4) 0.085(2) Uani 0.65 1 d G U P C 1
H44 H -0.0307 0.0578 0.3434 0.102 Uiso 0.65 1 calc R . P C 1
C43 C 0.1012(4) 0.1156(4) 0.2920(4) 0.0657(19) Uani 0.65 1 d G U P C 1
H43 H 0.1672 0.0928 0.3053 0.079 Uiso 0.65 1 calc R . P C 1
C29 C 0.0855(7) 0.3001(5) 0.4070(5) 0.081(2) Uani 0.65 1 d D . P D 1
H29A H 0.1078 0.2516 0.3943 0.121 Uiso 0.65 1 calc GR . P D 1
H29B H 0.0138 0.3040 0.3772 0.121 Uiso 0.65 1 calc GR . P D 1
H29C H 0.0652 0.3058 0.4547 0.121 Uiso 0.65 1 calc GR . P D 1
C29A C 0.1439(11) 0.3633(7) 0.3250(5) 0.055(3) Uani 0.35 1 d D . P D 2
H29D H 0.0535 0.3536 0.3225 0.9(12) Uiso 0.35 1 calc GR . P D 2
H29E H 0.1716 0.3253 0.2933 0.03(2) Uiso 0.35 1 calc GR . P D 2
H29F H 0.1733 0.4120 0.3124 0.6(6) Uiso 0.35 1 calc GR . P D 2
Al1 Al 0.96039(8) 0.21693(5) 0.70533(5) 0.0393(3) Uani 1 1 d D . . . .
C42A C 0.1287(7) 0.1705(7) 0.2568(6) 0.047(5) Uani 0.35 1 d D U P C 2
C47A C 0.0192(10) 0.1819(8) 0.2221(6) 0.051(4) Uani 0.35 1 d G U P C 2
H47A H 0.0214 0.1958 0.1779 0.061 Uiso 0.35 1 calc R . P C 2
C46A C -0.0934(8) 0.1725(8) 0.2535(7) 0.066(5) Uani 0.35 1 d G U P C 2
H46A H -0.1666 0.1801 0.2302 0.079 Uiso 0.35 1 calc R . P C 2
C45A C -0.0967(7) 0.1517(8) 0.3195(7) 0.089(5) Uani 0.35 1 d G U P C 2
H45A H -0.1721 0.1454 0.3404 0.107 Uiso 0.35 1 calc R . P C 2
C44A C 0.0127(10) 0.1403(8) 0.3542(6) 0.082(4) Uani 0.35 1 d G U P C 2
H44A H 0.0105 0.1263 0.3984 0.099 Uiso 0.35 1 calc R . P C 2
C43A C 0.1254(7) 0.1497(6) 0.3229(6) 0.065(3) Uani 0.35 1 d G U P C 2
H43A H 0.1986 0.1420 0.3461 0.078 Uiso 0.35 1 calc R . P C 2
F1_1 F 1.3372(11) 0.1339(8) 0.6245(7) 0.186(6) Uani 0.75 1 d . . P E 1
F2_1 F 1.1676(6) 0.1652(4) 0.5883(2) 0.0935(15) Uani 0.75 1 d . . P E 1
F3_1 F 1.2889(5) 0.2902(3) 0.6655(3) 0.0982(14) Uani 0.75 1 d . . P E 1
F4_1 F 1.4143(5) 0.2549(3) 0.7349(4) 0.126(2) Uani 0.75 1 d . . P E 1
F5_1 F 1.2642(5) 0.2996(3) 0.7754(3) 0.1078(16) Uani 0.75 1 d . . P E 1
F6_1 F 1.2798(7) 0.1760(5) 0.8283(3) 0.114(2) Uani 0.75 1 d . . P E 1
F7_1 F 1.1719(5) 0.0701(3) 0.7672(3) 0.1043(15) Uani 0.75 1 d . . P E 1
F8_1 F 1.1838(6) 0.0639(3) 0.6278(3) 0.1058(17) Uani 0.75 1 d . . P E 1
F9_1 F 1.3690(6) 0.1100(4) 0.7514(4) 0.114(2) Uani 0.75 1 d . . P E 1
O1_1 O 1.0931(5) 0.1806(5) 0.7207(6) 0.0674(13) Uani 0.75 1 d D . P E 1
C1_1 C 1.2242(6) 0.1361(4) 0.6345(3) 0.0602(14) Uani 0.75 1 d . . P E 1
C2_1 C 1.2569(9) 0.1307(5) 0.7642(4) 0.083(2) Uani 0.75 1 d . . P E 1
C3_1 C 1.3042(8) 0.2570(5) 0.7219(5) 0.081(2) Uani 0.75 1 d . . P E 1
C4_1 C 1.2125(5) 0.1749(4) 0.7101(4) 0.0645(15) Uani 0.75 1 d D . P E 1
F1_2 F 0.7386(7) -0.0084(3) 0.5672(5) 0.114(2) Uani 0.65 1 d . . P E 1
F2_2 F 0.6325(9) 0.1053(7) 0.6528(6) 0.108(3) Uani 0.65 1 d . . P E 1
F3_2 F 0.6459(7) 0.2010(4) 0.6044(5) 0.111(2) Uani 0.65 1 d . . P E 1
F4_2 F 0.9269(7) 0.0332(4) 0.5621(4) 0.106(2) Uani 0.65 1 d . . P E 1
F5_2 F 0.7642(7) 0.0757(4) 0.4589(3) 0.109(2) Uani 0.65 1 d . . P E 1
F6_2 F 0.8480(8) 0.0445(3) 0.6582(3) 0.118(2) Uani 0.65 1 d . . P E 1
F7_2 F 0.7743(8) 0.1920(4) 0.4853(4) 0.106(2) Uani 0.65 1 d . . P E 1
F8_2 F 0.5798(6) 0.0940(6) 0.5442(4) 0.139(3) Uani 0.65 1 d . . P E 1
F9_2 F 0.9415(7) 0.1506(4) 0.4950(3) 0.0982(18) Uani 0.65 1 d . . P E 1
O1_2 O 0.8816(5) 0.1797(3) 0.6245(2) 0.0645(13) Uani 0.65 1 d D . P E 1
C1_2 C 0.6604(12) 0.1321(7) 0.5936(6) 0.078(3) Uani 0.65 1 d . . P E 1
C2_2 C 0.8271(10) 0.1380(6) 0.5058(5) 0.078(2) Uani 0.65 1 d . . P E 1
C3_2 C 0.8278(10) 0.0475(6) 0.5911(6) 0.081(2) Uani 0.65 1 d . . P E 1
C4_2 C 0.8000(8) 0.1257(4) 0.5823(4) 0.055(2) Uani 0.65 1 d D . P E 1
F1_3 F 0.6252(9) 0.1552(9) 0.8123(7) 0.148(4) Uani 0.55 1 d . U P E 1
F2_3 F 0.6926(14) 0.2843(8) 0.8307(8) 0.146(5) Uani 0.55 1 d . U P E 1
F3_3 F 0.797(2) 0.0717(8) 0.8045(7) 0.161(5) Uani 0.55 1 d . U P E 1
F4_3 F 0.8126(13) 0.1124(6) 0.9114(5) 0.139(4) Uani 0.55 1 d . U P E 1
F5_3 F 0.9513(14) 0.1063(6) 0.8465(7) 0.135(4) Uani 0.55 1 d . U P E 1
F6_3 F 1.0493(10) 0.2628(8) 0.8640(5) 0.151(4) Uani 0.55 1 d . U P E 1
F7_3 F 0.9318(16) 0.3262(5) 0.8766(6) 0.167(4) Uani 0.55 1 d . U P E 1
F8_3 F 0.6604(17) 0.2145(10) 0.9024(8) 0.131(5) Uani 0.55 1 d . U P E 1
F9_3 F 0.9370(9) 0.2582(6) 0.9468(3) 0.130(3) Uani 0.55 1 d . U P E 1
O1_3 O 0.8570(7) 0.2075(7) 0.7680(3) 0.051(2) Uani 0.55 1 d D U P E 1
C1_3 C 0.8421(14) 0.1235(6) 0.8500(6) 0.090(3) Uani 0.55 1 d D U P E 1
C2_3 C 0.9406(13) 0.2605(7) 0.8856(6) 0.097(3) Uani 0.55 1 d D U P E 1
C3_3 C 0.7037(10) 0.2142(8) 0.8433(7) 0.091(3) Uani 0.55 1 d D U P E 1
C4_3 C 0.8407(8) 0.2042(5) 0.8353(3) 0.054(2) Uani 0.55 1 d D U P E 1
F1_4 F 0.7768(5) 0.3365(4) 0.6874(4) 0.1048(18) Uani 0.65 1 d . . P E 1
F2_4 F 0.859(2) 0.4182(8) 0.7714(8) 0.119(3) Uani 0.65 1 d . . P E 1
F3_4 F 0.8276(7) 0.4494(5) 0.6723(5) 0.121(3) Uani 0.65 1 d . . P E 1
F4_4 F 1.2044(6) 0.4447(4) 0.6990(7) 0.162(4) Uani 0.65 1 d . . P E 1
F5_4 F 1.0656(9) 0.5117(3) 0.7208(5) 0.140(3) Uani 0.65 1 d . . P E 1
F6_4 F 1.1128(10) 0.4348(5) 0.7914(6) 0.135(3) Uani 0.65 1 d . . P E 1
F7_4 F 0.8955(11) 0.3362(5) 0.5709(3) 0.144(3) Uani 0.65 1 d . . P E 1
F8_4 F 1.0978(11) 0.3446(6) 0.5871(4) 0.141(4) Uani 0.65 1 d . . P E 1
F9_4 F 1.0168(9) 0.4431(5) 0.5869(4) 0.115(3) Uani 0.65 1 d . . P E 1
O1_4 O 1.0106(7) 0.3111(2) 0.7026(4) 0.0551(17) Uani 0.65 1 d D . P E 1
C1_4 C 0.9949(10) 0.3779(3) 0.6860(5) 0.061(2) Uani 0.65 1 d D . P E 1
C2_4 C 0.8615(13) 0.3968(6) 0.7037(6) 0.075(3) Uani 0.65 1 d . . P E 1
C3_4 C 1.0942(11) 0.4428(6) 0.7263(7) 0.097(3) Uani 0.65 1 d . . P E 1
C4_4 C 1.0067(15) 0.3761(7) 0.6078(7) 0.101(4) Uani 0.65 1 d . . P E 1
O1_5 O 0.8766(8) 0.1458(4) 0.6441(4) 0.051(2) Uani 0.35 1 d D U P E 2
C1_5 C 0.7932(13) 0.1301(8) 0.5877(6) 0.063(4) Uani 0.35 1 d D U P E 2
C2_5 C 0.7844(11) 0.0445(7) 0.5599(7) 0.090(4) Uani 0.35 1 d D U P E 2
F1_5 F 0.8837(10) 0.0371(9) 0.5237(7) 0.130(4) Uani 0.35 1 d D U P E 2
F2_5 F 0.6843(9) 0.0189(7) 0.5154(7) 0.118(4) Uani 0.35 1 d D U P E 2
F3_5 F 0.7812(11) 0.0078(7) 0.6143(7) 0.107(3) Uani 0.35 1 d D U P E 2
C3_5 C 0.6613(14) 0.1433(8) 0.6083(8) 0.070(4) Uani 0.35 1 d D U P E 2
F4_5 F 0.6718(9) 0.2064(6) 0.6520(6) 0.086(3) Uani 0.35 1 d D U P E 2
F5_5 F 0.5975(15) 0.0863(9) 0.6330(10) 0.095(4) Uani 0.35 1 d D U P E 2
F6_5 F 0.5897(8) 0.1491(7) 0.5524(5) 0.073(2) Uani 0.35 1 d D U P E 2
C4_5 C 0.8367(11) 0.1799(8) 0.5316(7) 0.087(3) Uani 0.35 1 d D U P E 2
F7_5 F 0.8115(9) 0.2474(6) 0.5460(5) 0.093(2) Uani 0.35 1 d D U P E 2
F8_5 F 0.7807(12) 0.1439(10) 0.4707(6) 0.107(4) Uani 0.35 1 d D U P E 2
F9_5 F 0.9604(9) 0.1878(9) 0.5311(7) 0.111(4) Uani 0.35 1 d D U P E 2
O1_6 O 0.9774(16) 0.3057(4) 0.6842(9) 0.067(4) Uani 0.35 1 d D U P E 2
C1_6 C 1.0131(15) 0.3807(5) 0.7012(8) 0.073(4) Uani 0.35 1 d D U P E 2
C2_6 C 1.1150(13) 0.4012(8) 0.7631(8) 0.096(4) Uani 0.35 1 d D U P E 2
F1_6 F 1.0792(11) 0.3654(7) 0.8149(5) 0.111(3) Uani 0.35 1 d D U P E 2
F2_6 F 1.1303(17) 0.4745(7) 0.7881(10) 0.125(5) Uani 0.35 1 d D U P E 2
F3_6 F 1.2235(10) 0.3859(7) 0.7471(7) 0.114(3) Uani 0.35 1 d D U P E 2
C3_6 C 1.0679(14) 0.4068(7) 0.6347(8) 0.089(4) Uani 0.35 1 d D U P E 2
F4_6 F 0.9736(13) 0.3996(9) 0.5869(7) 0.105(4) Uani 0.35 1 d D U P E 2
F5_6 F 1.1582(16) 0.3707(11) 0.6191(10) 0.131(6) Uani 0.35 1 d D U P E 2
F6_6 F 1.1179(13) 0.4788(5) 0.6466(7) 0.115(4) Uani 0.35 1 d D U P E 2
C4_6 C 0.8934(17) 0.4139(8) 0.7150(10) 0.094(4) Uani 0.35 1 d D U P E 2
F7_6 F 0.8039(13) 0.3857(8) 0.6644(9) 0.114(4) Uani 0.35 1 d D U P E 2
F8_6 F 0.9200(13) 0.4868(5) 0.7177(8) 0.114(4) Uani 0.35 1 d D U P E 2
F9_6 F 0.857(4) 0.3977(17) 0.7753(13) 0.119(3) Uani 0.35 1 d D U P E 2
O1_7 O 0.8897(10) 0.2150(11) 0.7818(4) 0.076(4) Uani 0.45 1 d D U P E 2
C1_7 C 0.8320(10) 0.1942(6) 0.8370(4) 0.059(3) Uani 0.45 1 d D U P E 2
C2_7 C 0.9366(11) 0.1845(7) 0.8918(6) 0.099(3) Uani 0.45 1 d D U P E 2
F1_7 F 1.0421(9) 0.2337(7) 0.8963(6) 0.119(4) Uani 0.45 1 d D U P E 2
F2_7 F 0.9001(12) 0.1876(9) 0.9544(5) 0.146(4) Uani 0.45 1 d D U P E 2
F3_7 F 0.9787(12) 0.1228(8) 0.8728(7) 0.122(4) Uani 0.45 1 d D U P E 2
C3_7 C 0.7389(9) 0.1152(5) 0.8199(5) 0.067(2) Uani 0.45 1 d D U P E 2
F4_7 F 0.6362(10) 0.1221(6) 0.7876(7) 0.111(3) Uani 0.45 1 d D U P E 2
F5_7 F 0.7930(9) 0.0709(6) 0.7762(5) 0.082(3) Uani 0.45 1 d D U P E 2
F6_7 F 0.7179(8) 0.0842(4) 0.8737(5) 0.0877(19) Uani 0.45 1 d D U P E 2
C4_7 C 0.7530(12) 0.2549(7) 0.8642(7) 0.100(3) Uani 0.45 1 d D U P E 2
F7_7 F 0.6705(19) 0.2542(11) 0.8089(9) 0.148(6) Uani 0.45 1 d D U P E 2
F8_7 F 0.6970(17) 0.2334(9) 0.9185(7) 0.101(4) Uani 0.45 1 d D U P E 2
F9_7 F 0.8293(14) 0.3185(5) 0.8921(8) 0.166(5) Uani 0.45 1 d D U P E 2
O1_8 O 1.1024(16) 0.1914(17) 0.7233(19) 0.0674(13) Uani 0.25 1 d D U P E 2
C1_8 C 1.1976(13) 0.1541(9) 0.7127(10) 0.0645(15) Uani 0.25 1 d D U P E 2
C2_8 C 1.2724(15) 0.1871(10) 0.6542(9) 0.101(4) Uani 0.25 1 d D U P E 2
F1_8 F 1.3495(17) 0.2493(10) 0.6883(12) 0.118(5) Uani 0.25 1 d D U P E 2
F2_8 F 1.3452(12) 0.1477(7) 0.6171(7) 0.049(2) Uani 0.25 1 d D U P E 2
F3_8 F 1.1885(16) 0.2073(13) 0.6147(10) 0.115(5) Uani 0.25 1 d D U P E 2
C3_8 C 1.1433(13) 0.0683(9) 0.6885(8) 0.096(4) Uani 0.25 1 d D U P E 2
F4_8 F 1.0467(12) 0.0466(9) 0.7251(9) 0.116(5) Uani 0.25 1 d D U P E 2
F5_8 F 1.1017(11) 0.0675(8) 0.6217(7) 0.097(4) Uani 0.25 1 d D U P E 2
F6_8 F 1.2280(12) 0.0259(9) 0.7017(10) 0.121(5) Uani 0.25 1 d D U P E 2
C4_8 C 1.2940(15) 0.1720(11) 0.7782(9) 0.110(5) Uani 0.25 1 d D U P E 2
F7_8 F 1.240(2) 0.1267(13) 0.8191(10) 0.137(6) Uani 0.25 1 d D U P E 2
F8_8 F 1.4049(15) 0.1584(13) 0.7583(12) 0.142(7) Uani 0.25 1 d D U P E 2
F9_8 F 1.3207(13) 0.2456(10) 0.8005(10) 0.129(5) Uani 0.25 1 d D U P E 2

loop_
_atom_site_aniso_label
_atom_site_aniso_U_11
_atom_site_aniso_U_22
_atom_site_aniso_U_33
_atom_site_aniso_U_23
_atom_site_aniso_U_13
_atom_site_aniso_U_12
P1 0.0324(4) 0.0322(4) 0.0556(5) 0.0132(3) 0.0057(3) 0.0050(3)
Mg1 0.0435(6) 0.0332(5) 0.0457(6) 0.0122(4) -0.0002(5) 0.0031(4)
N1 0.0325(13) 0.0341(13) 0.0428(14) 0.0113(10) 0.0027(10) 0.0052(10)
N2 0.0365(13) 0.0377(14) 0.0414(14) 0.0134(11) 0.0056(11) 0.0083(11)
C1 0.071(3) 0.0368(18) 0.050(2) 0.0161(15) 0.0041(18) -0.0022(17)
C2 0.0327(15) 0.0313(15) 0.0487(17) 0.0146(13) 0.0063(13) 0.0039(12)
C3 0.0434(18) 0.0333(16) 0.0491(18) 0.0092(13) 0.0055(14) 0.0035(13)
C4 0.0349(16) 0.0424(17) 0.0425(17) 0.0074(13) 0.0049(13) 0.0098(13)
C5 0.065(2) 0.050(2) 0.0436(19) 0.0081(15) 0.0039(17) 0.0071(18)
C6 0.0424(17) 0.0349(16) 0.0442(17) 0.0116(13) 0.0036(14) 0.0016(13)
C7 0.051(2) 0.0432(18) 0.055(2) 0.0121(15) 0.0148(16) 0.0009(15)
C8 0.072(3) 0.050(2) 0.061(2) 0.0073(18) 0.025(2) 0.0024(19)
C9 0.088(3) 0.053(2) 0.0412(19) 0.0094(16) 0.004(2) -0.004(2)
C10 0.069(3) 0.059(2) 0.049(2) 0.0143(17) -0.0081(19) 0.003(2)
C11 0.051(2) 0.0471(19) 0.0475(19) 0.0150(15) -0.0025(15) 0.0077(16)
C12 0.042(2) 0.079(3) 0.075(3) -0.001(2) 0.0175(19) 0.010(2)
C13 0.052(3) 0.119(5) 0.126(5) 0.006(4) 0.035(3) -0.001(3)
C14 0.081(4) 0.101(4) 0.112(5) 0.020(4) 0.000(3) 0.038(3)
C15 0.050(2) 0.077(3) 0.059(2) 0.014(2) -0.0009(18) 0.022(2)
C16 0.061(3) 0.075(3) 0.094(4) 0.022(3) -0.005(2) 0.025(2)
C17 0.073(3) 0.102(4) 0.119(5) 0.049(4) 0.029(3) 0.036(3)
C18 0.0441(18) 0.0428(17) 0.0366(16) 0.0112(13) 0.0050(13) 0.0102(14)
C19 0.0473(19) 0.0458(19) 0.0485(19) 0.0116(14) -0.0005(15) 0.0129(15)
C20 0.070(3) 0.050(2) 0.051(2) 0.0132(16) -0.0034(18) 0.0224(18)
C21 0.087(3) 0.055(2) 0.046(2) 0.0192(17) 0.012(2) 0.026(2)
C22 0.070(3) 0.058(2) 0.054(2) 0.0216(17) 0.0278(19) 0.020(2)
C23 0.049(2) 0.054(2) 0.0463(18) 0.0145(15) 0.0125(15) 0.0162(16)
C24 0.0362(18) 0.057(2) 0.078(3) 0.0265(19) 0.0003(17) 0.0095(16)
C25 0.058(3) 0.112(5) 0.104(4) 0.009(3) 0.041(3) 0.005(3)
C26 0.046(2) 0.095(4) 0.128(5) 0.036(4) -0.018(3) 0.002(2)
C27 0.045(2) 0.091(3) 0.073(3) 0.037(2) 0.021(2) 0.020(2)
C28 0.058(3) 0.072(3) 0.144(5) 0.039(3) 0.030(3) 0.029(2)
C30 0.0325(16) 0.0332(16) 0.064(2) 0.0146(14) 0.0062(14) 0.0046(12)
C31 0.066(2) 0.0423(19) 0.064(2) 0.0121(16) 0.0054(19) 0.0210(18)
C32 0.068(3) 0.056(2) 0.067(3) 0.0172(19) -0.010(2) 0.016(2)
C33 0.0408(19) 0.053(2) 0.093(3) 0.025(2) -0.004(2) 0.0134(17)
C34 0.054(2) 0.068(3) 0.090(3) 0.009(2) 0.003(2) 0.034(2)
C35 0.051(2) 0.060(2) 0.065(2) 0.0087(18) 0.0044(18) 0.0223(18)
C36 0.0361(16) 0.0383(17) 0.062(2) 0.0091(15) -0.0020(15) 0.0057(13)
C37 0.068(3) 0.043(2) 0.065(2) 0.0106(17) 0.006(2) 0.0023(18)
C38 0.112(4) 0.057(3) 0.061(3) 0.009(2) 0.008(3) 0.008(3)
C39 0.085(3) 0.061(3) 0.069(3) -0.001(2) -0.013(2) 0.011(2)
C40 0.078(3) 0.045(2) 0.086(3) 0.004(2) -0.018(3) -0.002(2)
C41 0.061(2) 0.043(2) 0.077(3) 0.0137(19) -0.007(2) 0.0002(18)
C42 0.042(6) 0.049(7) 0.068(5) 0.021(5) 0.011(5) 0.008(5)
C47 0.056(5) 0.090(8) 0.106(7) 0.043(5) 0.022(5) 0.033(5)
C46 0.052(7) 0.139(10) 0.136(10) 0.038(8) 0.015(7) 0.038(6)
C45 0.038(4) 0.121(8) 0.116(7) 0.035(6) 0.018(4) 0.009(4)
C44 0.056(4) 0.084(5) 0.124(7) 0.049(5) 0.035(4) 0.003(4)
C43 0.051(4) 0.058(4) 0.098(6) 0.037(4) 0.027(4) 0.009(3)
C29 0.063(4) 0.088(5) 0.098(6) 0.022(4) 0.039(4) 0.016(4)
C29A 0.047(6) 0.051(6) 0.068(7) -0.003(5) -0.003(5) 0.022(5)
Al1 0.0298(5) 0.0392(5) 0.0503(6) 0.0059(4) 0.0019(4) 0.0114(4)
C42A 0.020(8) 0.029(9) 0.094(11) 0.020(8) 0.010(8) 0.003(7)
C47A 0.024(6) 0.031(6) 0.101(9) 0.023(5) 0.010(6) -0.001(4)
C46A 0.025(7) 0.048(6) 0.129(12) 0.027(7) 0.014(8) 0.006(5)
C45A 0.041(7) 0.095(10) 0.134(12) 0.034(10) 0.028(8) 0.001(7)
C44A 0.055(7) 0.089(9) 0.111(10) 0.036(8) 0.042(7) 0.007(7)
C43A 0.046(6) 0.064(8) 0.095(9) 0.023(7) 0.026(6) 0.020(6)
F1_1 0.120(7) 0.269(14) 0.194(10) 0.015(9) 0.065(7) 0.103(8)
F2_1 0.101(3) 0.123(4) 0.057(2) 0.012(2) 0.003(2) 0.026(3)
F3_1 0.085(3) 0.083(3) 0.130(4) 0.030(3) 0.032(3) 0.008(2)
F4_1 0.076(3) 0.098(4) 0.194(6) 0.008(4) -0.036(4) 0.014(3)
F5_1 0.108(4) 0.084(3) 0.115(4) -0.021(3) -0.020(3) 0.015(3)
F6_1 0.127(5) 0.156(6) 0.061(3) 0.006(3) -0.028(3) 0.051(5)
F7_1 0.111(4) 0.082(3) 0.132(4) 0.033(3) 0.029(3) 0.030(3)
F8_1 0.119(4) 0.079(3) 0.108(3) -0.022(2) 0.040(3) 0.006(3)
F9_1 0.085(4) 0.114(4) 0.168(6) 0.045(4) 0.000(3) 0.068(3)
O1_1 0.0404(17) 0.064(3) 0.103(3) 0.011(2) 0.0044(17) 0.025(2)
C1_1 0.050(3) 0.061(3) 0.068(3) 0.000(3) 0.007(3) 0.014(3)
C2_1 0.105(6) 0.072(5) 0.076(5) 0.010(4) 0.004(4) 0.033(4)
C3_1 0.072(5) 0.078(5) 0.083(5) -0.005(4) 0.008(4) 0.006(4)
C4_1 0.044(2) 0.081(4) 0.068(3) -0.013(3) -0.0075(19) 0.034(2)
F1_2 0.114(5) 0.060(3) 0.152(6) 0.002(3) 0.009(5) -0.011(3)
F2_2 0.057(5) 0.155(8) 0.107(6) 0.018(5) 0.007(4) 0.006(4)
F3_2 0.101(5) 0.099(4) 0.154(6) 0.027(5) 0.022(5) 0.065(4)
F4_2 0.103(5) 0.090(4) 0.141(6) 0.015(4) 0.011(4) 0.058(3)
F5_2 0.142(5) 0.106(4) 0.068(3) -0.015(3) -0.026(3) 0.027(4)
F6_2 0.185(7) 0.073(3) 0.101(4) 0.035(3) -0.016(4) 0.032(4)
F7_2 0.153(6) 0.098(4) 0.081(4) 0.030(3) -0.013(4) 0.054(4)
F8_2 0.059(3) 0.177(8) 0.154(6) -0.039(6) -0.045(4) 0.021(4)
F9_2 0.090(4) 0.123(5) 0.080(4) 0.011(3) 0.017(3) 0.019(3)
O1_2 0.064(3) 0.053(3) 0.070(3) -0.001(2) -0.009(2) 0.007(3)
C1_2 0.063(6) 0.094(7) 0.075(6) -0.001(5) -0.001(5) 0.021(5)
C2_2 0.081(6) 0.093(6) 0.063(5) 0.009(4) -0.021(5) 0.035(5)
C3_2 0.082(6) 0.063(5) 0.091(6) 0.014(5) -0.016(5) 0.007(5)
C4_2 0.047(4) 0.060(4) 0.055(4) 0.001(3) -0.017(3) 0.018(3)
F1_3 0.065(4) 0.185(9) 0.177(8) 0.000(7) 0.035(5) -0.006(5)
F2_3 0.144(9) 0.135(7) 0.226(11) 0.109(8) 0.115(8) 0.104(7)
F3_3 0.269(12) 0.080(5) 0.131(8) 0.028(5) 0.010(7) 0.023(6)
F4_3 0.226(10) 0.120(6) 0.115(5) 0.079(5) 0.081(6) 0.081(7)
F5_3 0.180(8) 0.099(6) 0.163(9) 0.061(6) 0.072(6) 0.076(6)
F6_3 0.104(5) 0.222(11) 0.089(5) -0.027(6) -0.004(4) -0.032(5)
F7_3 0.251(11) 0.089(5) 0.134(7) -0.003(4) -0.043(7) -0.003(5)
F8_3 0.125(10) 0.137(10) 0.150(7) 0.040(7) 0.084(7) 0.035(7)
F9_3 0.143(7) 0.163(7) 0.061(3) 0.004(4) 0.000(3) -0.020(6)
O1_3 0.019(3) 0.083(5) 0.059(3) 0.033(3) 0.008(3) 0.007(3)
C1_3 0.134(7) 0.068(4) 0.085(5) 0.031(4) 0.044(5) 0.036(4)
C2_3 0.113(6) 0.095(5) 0.073(4) 0.008(4) 0.013(4) -0.008(5)
C3_3 0.067(5) 0.109(7) 0.114(7) 0.045(5) 0.035(4) 0.030(4)
C4_3 0.062(4) 0.056(4) 0.049(4) 0.019(3) 0.017(3) 0.015(3)
F1_4 0.063(3) 0.111(5) 0.154(5) 0.044(4) 0.018(3) 0.031(3)
F2_4 0.128(3) 0.110(9) 0.134(4) 0.020(4) 0.063(3) 0.050(6)
F3_4 0.122(5) 0.112(5) 0.177(6) 0.084(5) 0.081(5) 0.081(4)
F4_4 0.076(4) 0.093(4) 0.321(13) 0.038(6) 0.061(6) 0.006(3)
F5_4 0.172(7) 0.041(3) 0.208(8) 0.019(3) 0.038(6) 0.018(3)
F6_4 0.144(7) 0.097(6) 0.147(7) -0.009(6) -0.036(6) 0.019(6)
F7_4 0.224(10) 0.163(8) 0.072(4) 0.044(4) 0.003(5) 0.094(7)
F8_4 0.217(11) 0.169(8) 0.103(6) 0.073(5) 0.100(6) 0.141(9)
F9_4 0.145(6) 0.115(5) 0.127(5) 0.080(5) 0.069(5) 0.070(5)
O1_4 0.053(4) 0.055(3) 0.066(4) 0.030(2) 0.003(3) 0.021(2)
C1_4 0.074(5) 0.040(4) 0.074(5) 0.014(3) 0.027(4) 0.019(3)
C2_4 0.101(8) 0.058(5) 0.081(6) 0.024(4) 0.031(6) 0.035(5)
C3_4 0.099(7) 0.070(6) 0.125(9) 0.015(6) 0.024(6) 0.021(5)
C4_4 0.140(12) 0.087(8) 0.104(9) 0.047(7) 0.028(8) 0.063(8)
O1_5 0.054(4) 0.031(4) 0.066(5) 0.009(3) -0.013(3) 0.006(3)
C1_5 0.043(6) 0.082(6) 0.062(6) 0.006(4) -0.003(4) 0.018(4)
C2_5 0.066(6) 0.081(7) 0.112(7) -0.022(5) -0.042(5) 0.032(5)
F1_5 0.087(6) 0.164(10) 0.129(8) -0.052(7) -0.031(5) 0.072(6)
F2_5 0.077(5) 0.112(7) 0.142(8) -0.043(6) -0.062(6) 0.032(5)
F3_5 0.097(7) 0.066(5) 0.137(7) -0.016(5) -0.060(6) 0.012(5)
C3_5 0.043(6) 0.093(7) 0.080(7) 0.027(5) 0.001(5) 0.022(5)
F4_5 0.069(5) 0.114(6) 0.085(5) 0.017(5) -0.002(4) 0.045(4)
F5_5 0.064(8) 0.110(8) 0.124(11) 0.057(8) 0.018(7) 0.016(5)
F6_5 0.047(4) 0.094(6) 0.082(5) 0.018(4) -0.012(3) 0.026(4)
C4_5 0.056(6) 0.125(7) 0.081(6) 0.037(6) 0.000(5) 0.004(5)
F7_5 0.073(5) 0.120(6) 0.091(6) 0.056(5) -0.010(4) 0.002(4)
F8_5 0.084(7) 0.163(11) 0.074(6) 0.028(6) 0.007(5) 0.015(7)
F9_5 0.054(4) 0.178(11) 0.092(7) 0.022(7) 0.011(4) 0.000(5)
O1_6 0.061(8) 0.054(5) 0.095(9) 0.045(4) -0.007(6) 0.009(4)
C1_6 0.073(6) 0.049(6) 0.098(6) 0.024(4) 0.028(4) -0.004(4)
C2_6 0.088(6) 0.085(8) 0.106(7) 0.022(6) 0.006(5) -0.016(5)
F1_6 0.111(7) 0.109(7) 0.093(5) 0.023(5) -0.020(5) -0.035(6)
F2_6 0.139(10) 0.086(7) 0.131(10) 0.006(6) -0.003(7) -0.015(6)
F3_6 0.084(5) 0.100(7) 0.146(8) 0.015(6) -0.005(5) -0.013(5)
C3_6 0.092(7) 0.072(7) 0.106(7) 0.035(5) 0.039(5) -0.005(5)
F4_6 0.120(8) 0.079(8) 0.120(8) 0.045(6) 0.022(6) 0.000(6)
F5_6 0.124(9) 0.146(10) 0.143(13) 0.050(9) 0.065(8) 0.040(8)
F6_6 0.127(8) 0.076(5) 0.146(9) 0.054(5) 0.038(7) -0.012(5)
C4_6 0.091(7) 0.072(7) 0.123(8) 0.016(5) 0.033(5) 0.018(5)
F7_6 0.103(7) 0.087(8) 0.154(8) 0.013(7) 0.014(6) 0.029(6)
F8_6 0.103(7) 0.065(5) 0.173(10) 0.011(5) 0.014(7) 0.024(5)
F9_6 0.128(3) 0.110(9) 0.134(4) 0.020(4) 0.063(3) 0.050(6)
O1_7 0.039(6) 0.103(7) 0.085(6) 0.035(5) 0.008(5) -0.005(6)
C1_7 0.055(5) 0.056(5) 0.067(5) 0.013(4) 0.010(4) 0.006(3)
C2_7 0.090(6) 0.107(7) 0.097(6) 0.035(5) -0.012(5) 0.004(5)
F1_7 0.086(5) 0.156(7) 0.107(7) 0.053(6) -0.037(5) -0.014(5)
F2_7 0.164(8) 0.179(10) 0.081(5) 0.038(5) -0.015(5) -0.007(7)
F3_7 0.098(6) 0.154(8) 0.120(7) 0.035(5) -0.051(5) 0.046(5)
C3_7 0.060(4) 0.062(4) 0.083(5) 0.010(3) 0.016(4) 0.021(3)
F4_7 0.068(4) 0.083(5) 0.171(9) 0.021(5) -0.010(5) -0.006(4)
F5_7 0.080(4) 0.063(4) 0.096(6) -0.005(4) 0.021(4) 0.003(3)
F6_7 0.086(5) 0.065(4) 0.115(5) 0.023(3) 0.029(4) 0.006(3)
C4_7 0.112(7) 0.065(5) 0.137(7) 0.028(5) 0.056(5) 0.031(5)
F7_7 0.147(10) 0.164(13) 0.168(8) 0.036(7) 0.034(6) 0.106(9)
F8_7 0.106(9) 0.084(6) 0.119(7) 0.003(5) 0.057(6) 0.031(6)
F9_7 0.177(9) 0.061(4) 0.241(12) -0.037(6) 0.095(8) -0.002(5)
O1_8 0.0404(17) 0.064(3) 0.103(3) 0.011(2) 0.0044(17) 0.025(2)
C1_8 0.044(2) 0.081(4) 0.068(3) -0.013(3) -0.0075(19) 0.034(2)
C2_8 0.082(7) 0.122(8) 0.104(7) -0.002(6) 0.021(6) 0.042(6)
F1_8 0.092(8) 0.120(8) 0.140(11) -0.017(7) 0.008(8) 0.044(7)
F2_8 0.035(5) 0.067(5) 0.049(5) 0.015(4) 0.014(4) 0.011(4)
F3_8 0.089(8) 0.163(14) 0.113(9) 0.029(8) 0.034(7) 0.060(9)
C3_8 0.059(6) 0.090(6) 0.136(9) -0.015(5) -0.005(5) 0.037(5)
F4_8 0.068(6) 0.110(9) 0.193(12) 0.038(8) 0.035(7) 0.058(6)
F5_8 0.043(5) 0.110(9) 0.134(7) -0.034(5) -0.015(5) 0.052(6)
F6_8 0.065(6) 0.097(8) 0.217(14) 0.023(8) 0.019(7) 0.058(6)
C4_8 0.073(7) 0.148(10) 0.105(8) -0.031(6) -0.030(6) 0.066(7)
F7_8 0.123(11) 0.183(13) 0.094(9) -0.024(9) -0.030(8) 0.052(10)
F8_8 0.075(7) 0.181(15) 0.165(12) -0.040(12) -0.031(7) 0.080(9)
F9_8 0.067(7) 0.151(9) 0.153(12) -0.052(8) -0.044(8) 0.059(7)

loop_
_atom_type_symbol
_atom_type_description
_atom_type_scat_dispersion_real
_atom_type_scat_dispersion_imag
_atom_type_scat_source
C C 0.0181 0.0091 'International Tables Vol C Tables 4.2.6.8 and 6.1.1.4'
H H 0.0000 0.0000 'International Tables Vol C Tables 4.2.6.8 and 6.1.1.4'
Al Al 0.2130 0.2455 'International Tables Vol C Tables 4.2.6.8 and 6.1.1.4'
F F 0.0727 0.0534 'International Tables Vol C Tables 4.2.6.8 and 6.1.1.4'
Mg Mg 0.1719 0.1771 'International Tables Vol C Tables 4.2.6.8 and 6.1.1.4'
N N 0.0311 0.0180 'International Tables Vol C Tables 4.2.6.8 and 6.1.1.4'
O O 0.0492 0.0322 'International Tables Vol C Tables 4.2.6.8 and 6.1.1.4'
P P 0.2955 0.4335 'International Tables Vol C Tables 4.2.6.8 and 6.1.1.4'

loop_
_geom_angle_atom_site_label_1
_geom_angle_atom_site_label_2
_geom_angle_atom_site_label_3
_geom_angle
C30 P1 Mg1 111.13(11)
C30 P1 C42 107.5(3)
C30 P1 C42A 103.3(4)
C36 P1 Mg1 116.34(12)
C36 P1 C30 107.27(17)
C36 P1 C42 101.6(3)
C36 P1 C42A 106.0(4)
C42 P1 Mg1 112.3(2)
C42A P1 Mg1 111.9(4)
N1 Mg1 P1 134.47(10)
N1 Mg1 N2 97.51(12)
N2 Mg1 P1 127.44(9)
C2 N1 Mg1 120.6(2)
C2 N1 C6 118.9(3)
C6 N1 Mg1 120.5(2)
C4 N2 Mg1 122.3(2)
C4 N2 C18 120.9(3)
C18 N2 Mg1 116.7(2)
H1A C1 H1B 109.5
H1A C1 H1C 109.5
H1B C1 H1C 109.5
C2 C1 H1A 109.5
C2 C1 H1B 109.5
C2 C1 H1C 109.5
N1 C2 C1 118.4(3)
N1 C2 C3 124.5(3)
C3 C2 C1 117.1(3)
C2 C3 H3 114.4
C2 C3 C4 131.2(3)
C4 C3 H3 114.4
N2 C4 C3 123.1(3)
N2 C4 C5 120.9(3)
C3 C4 C5 116.0(3)
C4 C5 H5A 109.5
C4 C5 H5B 109.5
C4 C5 H5C 109.5
H5A C5 H5B 109.5
H5A C5 H5C 109.5
H5B C5 H5C 109.5
C7 C6 N1 120.5(3)
C7 C6 C11 119.8(3)
C11 C6 N1 119.6(3)
C6 C7 C12 120.8(3)
C8 C7 C6 118.6(4)
C8 C7 C12 120.6(4)
C7 C8 H8 119.1
C9 C8 C7 121.8(4)
C9 C8 H8 119.1
C8 C9 H9 120.1
C8 C9 C10 119.8(4)
C10 C9 H9 120.1
C9 C10 H10 119.5
C9 C10 C11 121.1(4)
C11 C10 H10 119.5
C6 C11 C15 120.3(3)
C10 C11 C6 118.8(4)
C10 C11 C15 120.9(4)
C7 C12 H12 107.5
C7 C12 C13 111.4(5)
C13 C12 H12 107.5
C14 C12 C7 111.6(4)
C14 C12 H12 107.5
C14 C12 C13 111.2(5)
C12 C13 H13A 109.5
C12 C13 H13B 109.5
C12 C13 H13C 109.5
H13A C13 H13B 109.5
H13A C13 H13C 109.5
H13B C13 H13C 109.5
C12 C14 H14A 109.5
C12 C14 H14B 109.5
C12 C14 H14C 109.5
H14A C14 H14B 109.5
H14A C14 H14C 109.5
H14B C14 H14C 109.5
C11 C15 H15 106.7
C16 C15 C11 113.6(4)
C16 C15 H15 106.7
C17 C15 C11 111.7(4)
C17 C15 H15 106.7
C17 C15 C16 111.0(4)
C15 C16 H16A 109.5
C15 C16 H16B 109.5
C15 C16 H16C 109.5
H16A C16 H16B 109.5
H16A C16 H16C 109.5
H16B C16 H16C 109.5
C15 C17 H17A 109.5
C15 C17 H17B 109.5
C15 C17 H17C 109.5
H17A C17 H17B 109.5
H17A C17 H17C 109.5
H17B C17 H17C 109.5
C19 C18 N2 119.5(3)
C19 C18 C23 121.3(3)
C23 C18 N2 119.0(3)
C18 C19 C24 121.0(3)
C20 C19 C18 118.0(4)
C20 C19 C24 121.0(3)
C19 C20 H20 119.4
C21 C20 C19 121.1(4)
C21 C20 H20 119.4
C20 C21 H21 119.9
C22 C21 C20 120.2(4)
C22 C21 H21 119.9
C21 C22 H22 119.4
C21 C22 C23 121.3(4)
C23 C22 H22 119.4
C18 C23 C27 123.2(3)
C22 C23 C18 118.2(4)
C22 C23 C27 118.6(4)
C19 C24 H24 107.7
C19 C24 C26 113.4(4)
C25 C24 C19 110.5(4)
C25 C24 H24 107.7
C25 C24 C26 109.7(5)
C26 C24 H24 107.7
C24 C25 H25A 109.5
C24 C25 H25B 109.5
C24 C25 H25C 109.5
H25A C25 H25B 109.5
H25A C25 H25C 109.5
H25B C25 H25C 109.5
C24 C26 H26A 109.5
C24 C26 H26B 109.5
C24 C26 H26C 109.5
H26A C26 H26B 109.5
H26A C26 H26C 109.5
H26B C26 H26C 109.5
C23 C27 H27 107.1
C23 C27 H27A 105.0
C23 C27 C28 110.2(4)
C23 C27 C29 111.9(5)
C23 C27 C29A 125.9(5)
C28 C27 H27 107.1
C28 C27 H27A 105.0
C28 C27 C29 113.2(5)
C29 C27 H27 107.1
C29A C27 H27A 105.0
C29A C27 C28 103.9(6)
C27 C28 H28A 109.5
C27 C28 H28B 109.5
C27 C28 H28C 109.5
H28A C28 H28B 109.5
H28A C28 H28C 109.5
H28B C28 H28C 109.5
C31 C30 P1 118.8(3)
C31 C30 C35 119.5(3)
C35 C30 P1 121.8(3)
C30 C31 H31 119.6
C30 C31 C32 120.7(4)
C32 C31 H31 119.6
C31 C32 H32 120.2
C33 C32 C31 119.5(4)
C33 C32 H32 120.2
C32 C33 H33 120.0
C34 C33 C32 119.9(4)
C34 C33 H33 120.0
C33 C34 H34 119.4
C33 C34 C35 121.3(4)
C35 C34 H34 119.4
C30 C35 C34 119.0(4)
C30 C35 H35 120.5
C34 C35 H35 120.5
C37 C36 P1 121.4(3)
C37 C36 C41 118.8(4)
C41 C36 P1 119.7(3)
C36 C37 H37 119.9
C36 C37 C38 120.2(4)
C38 C37 H37 119.9
C37 C38 H38 120.1
C39 C38 C37 119.7(5)
C39 C38 H38 120.1
C38 C39 H39 119.6
C40 C39 C38 120.8(5)
C40 C39 H39 119.6
C39 C40 H40 120.1
C39 C40 C41 119.8(4)
C41 C40 H40 120.1
C36 C41 H41 119.8
C40 C41 C36 120.5(4)
C40 C41 H41 119.8
C47 C42 P1 118.6(4)
C47 C42 C43 120.0
C43 C42 P1 121.3(4)
C42 C47 H47 120.0
C46 C47 C42 120.0
C46 C47 H47 120.0
C47 C46 H46 120.0
C47 C46 C45 120.0
C45 C46 H46 120.0
C46 C45 H45 120.0
C44 C45 C46 120.0
C44 C45 H45 120.0
C45 C44 H44 120.0
C45 C44 C43 120.0
C43 C44 H44 120.0
C42 C43 H43 120.0
C44 C43 C42 120.0
C44 C43 H43 120.0
C27 C29 H29A 109.5
C27 C29 H29B 109.5
C27 C29 H29C 109.5
H29A C29 H29B 109.5
H29A C29 H29C 109.5
H29B C29 H29C 109.5
C27 C29A H29D 109.5
C27 C29A H29E 109.5
C27 C29A H29F 109.5
H29D C29A H29E 109.5
H29D C29A H29F 109.5
H29E C29A H29F 109.5
O1_1 Al1 O1_2 112.7(4)
O1_1 Al1 O1_4 106.4(4)
O1_3 Al1 O1_1 113.7(5)
O1_3 Al1 O1_2 109.1(4)
O1_3 Al1 O1_4 109.1(5)
O1_4 Al1 O1_2 105.4(3)
O1_5 Al1 O1_7 108.1(6)
O1_5 Al1 O1_8 106.1(11)
O1_6 Al1 O1_5 116.1(6)
O1_6 Al1 O1_7 109.4(10)
O1_6 Al1 O1_8 112.4(13)
O1_7 Al1 O1_8 104.0(13)
C47A C42A P1 115.3(7)
C47A C42A C43A 120.0
C43A C42A P1 124.2(7)
C42A C47A H47A 120.0
C42A C47A C46A 120.0
C46A C47A H47A 120.0
C47A C46A H46A 120.0
C45A C46A C47A 120.0
C45A C46A H46A 120.0
C46A C45A H45A 120.0
C46A C45A C44A 120.0
C44A C45A H45A 120.0
C45A C44A H44A 120.0
C43A C44A C45A 120.0
C43A C44A H44A 120.0
C42A C43A H43A 120.0
C44A C43A C42A 120.0
C44A C43A H43A 120.0
C4_1 O1_1 Al1 151.7(9)
F1_1 C1_1 F2_1 113.6(9)
F1_1 C1_1 F8_1 97.3(8)
F1_1 C1_1 C4_1 111.1(8)
F2_1 C1_1 F8_1 111.3(6)
F2_1 C1_1 C4_1 112.1(5)
F8_1 C1_1 C4_1 110.7(6)
F6_1 C2_1 C4_1 109.5(7)
F7_1 C2_1 F6_1 110.3(8)
F7_1 C2_1 F9_1 109.2(7)
F7_1 C2_1 C4_1 110.5(7)
F9_1 C2_1 F6_1 104.6(7)
F9_1 C2_1 C4_1 112.5(7)
F3_1 C3_1 F5_1 106.6(8)
F3_1 C3_1 C4_1 109.1(6)
F4_1 C3_1 F3_1 110.7(8)
F4_1 C3_1 F5_1 109.3(7)
F4_1 C3_1 C4_1 113.7(8)
F5_1 C3_1 C4_1 107.2(7)
O1_1 C4_1 C1_1 111.8(7)
O1_1 C4_1 C2_1 107.1(7)
O1_1 C4_1 C3_1 111.5(6)
C1_1 C4_1 C3_1 107.4(6)
C2_1 C4_1 C1_1 111.4(6)
C2_1 C4_1 C3_1 107.6(6)
C4_2 O1_2 Al1 151.1(6)
F2_2 C1_2 C4_2 107.5(10)
F3_2 C1_2 F2_2 105.2(11)
F3_2 C1_2 F8_2 110.1(11)
F3_2 C1_2 C4_2 111.8(10)
F8_2 C1_2 F2_2 107.6(11)
F8_2 C1_2 C4_2 114.1(9)
F5_2 C2_2 C4_2 109.4(8)
F7_2 C2_2 F5_2 100.9(8)
F7_2 C2_2 C4_2 112.6(8)
F9_2 C2_2 F5_2 109.5(8)
F9_2 C2_2 F7_2 108.5(10)
F9_2 C2_2 C4_2 115.0(8)
F1_2 C3_2 F4_2 106.1(9)
F1_2 C3_2 F6_2 105.9(10)
F1_2 C3_2 C4_2 115.2(8)
F4_2 C3_2 F6_2 107.0(9)
F4_2 C3_2 C4_2 112.8(9)
F6_2 C3_2 C4_2 109.2(8)
O1_2 C4_2 C1_2 111.8(8)
O1_2 C4_2 C2_2 105.8(7)
O1_2 C4_2 C3_2 110.1(7)
C1_2 C4_2 C2_2 109.2(7)
C3_2 C4_2 C1_2 112.4(8)
C3_2 C4_2 C2_2 107.1(8)
C4_3 O1_3 Al1 147.4(7)
F3_3 C1_3 F4_3 113.6(13)
F3_3 C1_3 F5_3 91.7(13)
F3_3 C1_3 C4_3 117.7(12)
F4_3 C1_3 C4_3 114.3(8)
F5_3 C1_3 F4_3 104.2(12)
F5_3 C1_3 C4_3 112.2(10)
F6_3 C2_3 C4_3 111.0(10)
F7_3 C2_3 F6_3 95.6(13)
F7_3 C2_3 C4_3 108.8(12)
F9_3 C2_3 F6_3 114.5(13)
F9_3 C2_3 F7_3 107.3(13)
F9_3 C2_3 C4_3 117.2(10)
F1_3 C3_3 F2_3 120.9(15)
F1_3 C3_3 C4_3 110.9(11)
F2_3 C3_3 C4_3 108.7(10)
F8_3 C3_3 F1_3 95.9(12)
F8_3 C3_3 F2_3 100.8(14)
F8_3 C3_3 C4_3 119.7(13)
O1_3 C4_3 C1_3 109.7(9)
O1_3 C4_3 C2_3 113.1(8)
O1_3 C4_3 C3_3 104.8(7)
C2_3 C4_3 C1_3 109.6(9)
C2_3 C4_3 C3_3 115.0(10)
C3_3 C4_3 C1_3 104.2(9)
C1_4 O1_4 Al1 153.0(7)
O1_4 C1_4 C2_4 112.3(8)
O1_4 C1_4 C3_4 111.7(8)
O1_4 C1_4 C4_4 108.5(7)
C3_4 C1_4 C2_4 106.5(7)
C4_4 C1_4 C2_4 109.0(8)
C4_4 C1_4 C3_4 108.8(9)
F1_4 C2_4 F2_4 105.9(11)
F1_4 C2_4 F3_4 108.6(12)
F1_4 C2_4 C1_4 109.2(7)
F2_4 C2_4 C1_4 111.0(14)
F3_4 C2_4 F2_4 107.2(10)
F3_4 C2_4 C1_4 114.5(8)
F4_4 C3_4 F5_4 104.0(9)
F4_4 C3_4 C1_4 110.6(9)
F5_4 C3_4 C1_4 112.4(10)
F6_4 C3_4 F4_4 107.0(12)
F6_4 C3_4 F5_4 111.1(10)
F6_4 C3_4 C1_4 111.4(10)
F7_4 C4_4 C1_4 109.3(11)
F8_4 C4_4 F7_4 108.5(12)
F8_4 C4_4 F9_4 109.5(11)
F8_4 C4_4 C1_4 112.2(10)
F9_4 C4_4 F7_4 102.4(11)
F9_4 C4_4 C1_4 114.4(10)
C1_5 O1_5 Al1 144.3(9)
O1_5 C1_5 C2_5 105.7(10)
O1_5 C1_5 C3_5 110.5(11)
O1_5 C1_5 C4_5 110.9(11)
C3_5 C1_5 C2_5 108.8(10)
C3_5 C1_5 C4_5 109.3(10)
C4_5 C1_5 C2_5 111.6(11)
F1_5 C2_5 C1_5 108.0(12)
F2_5 C2_5 C1_5 110.6(9)
F2_5 C2_5 F1_5 105.9(11)
F2_5 C2_5 F3_5 111.5(13)
F3_5 C2_5 C1_5 108.3(11)
F3_5 C2_5 F1_5 112.6(12)
F4_5 C3_5 C1_5 110.5(12)
F4_5 C3_5 F5_5 111.4(15)
F4_5 C3_5 F6_5 107.5(12)
F5_5 C3_5 C1_5 113.0(14)
F5_5 C3_5 F6_5 103.9(13)
F6_5 C3_5 C1_5 110.3(11)
F7_5 C4_5 C1_5 111.9(11)
F7_5 C4_5 F8_5 112.0(13)
F7_5 C4_5 F9_5 106.9(12)
F8_5 C4_5 C1_5 107.1(11)
F9_5 C4_5 C1_5 108.6(11)
F9_5 C4_5 F8_5 110.3(12)
C1_6 O1_6 Al1 151.1(13)
O1_6 C1_6 C2_6 111.0(12)
O1_6 C1_6 C3_6 104.6(11)
O1_6 C1_6 C4_6 107.6(13)
C2_6 C1_6 C3_6 110.1(11)
C2_6 C1_6 C4_6 113.7(11)
C4_6 C1_6 C3_6 109.3(11)
F1_6 C2_6 C1_6 110.5(11)
F1_6 C2_6 F2_6 106.0(13)
F2_6 C2_6 C1_6 109.8(13)
F3_6 C2_6 C1_6 113.4(13)
F3_6 C2_6 F1_6 108.2(13)
F3_6 C2_6 F2_6 108.6(14)
F4_6 C3_6 C1_6 107.8(12)
F5_6 C3_6 C1_6 108.2(13)
F5_6 C3_6 F4_6 117.4(15)
F5_6 C3_6 F6_6 106.8(13)
F6_6 C3_6 C1_6 110.9(11)
F6_6 C3_6 F4_6 105.7(12)
F7_6 C4_6 C1_6 110.5(14)
F8_6 C4_6 C1_6 109.3(12)
F8_6 C4_6 F7_6 108.7(14)
F8_6 C4_6 F9_6 109.7(17)
F9_6 C4_6 C1_6 108(2)
F9_6 C4_6 F7_6 111(2)
C1_7 O1_7 Al1 165.2(16)
O1_7 C1_7 C2_7 107.0(9)
O1_7 C1_7 C3_7 113.6(11)
O1_7 C1_7 C4_7 108.9(10)
C2_7 C1_7 C3_7 106.0(8)
C2_7 C1_7 C4_7 113.8(9)
C4_7 C1_7 C3_7 107.7(8)
F1_7 C2_7 C1_7 115.2(9)
F2_7 C2_7 C1_7 112.7(10)
F2_7 C2_7 F1_7 106.4(11)
F2_7 C2_7 F3_7 111.5(13)
F3_7 C2_7 C1_7 110.8(9)
F3_7 C2_7 F1_7 99.5(12)
F4_7 C3_7 C1_7 110.2(9)
F4_7 C3_7 F5_7 106.6(10)
F5_7 C3_7 C1_7 106.8(8)
F6_7 C3_7 C1_7 113.0(8)
F6_7 C3_7 F4_7 111.3(10)
F6_7 C3_7 F5_7 108.6(9)
F7_7 C4_7 C1_7 103.6(12)
F8_7 C4_7 C1_7 107.9(11)
F8_7 C4_7 F7_7 112.7(14)
F8_7 C4_7 F9_7 102.6(12)
F9_7 C4_7 C1_7 110.0(10)
F9_7 C4_7 F7_7 119.7(15)
C1_8 O1_8 Al1 157(2)
O1_8 C1_8 C2_8 107.6(18)
O1_8 C1_8 C3_8 109.5(16)
O1_8 C1_8 C4_8 110.3(13)
C2_8 C1_8 C3_8 109.8(12)
C4_8 C1_8 C2_8 104.5(12)
C4_8 C1_8 C3_8 114.7(12)
F1_8 C2_8 C1_8 104.0(15)
F2_8 C2_8 C1_8 121.2(14)
F2_8 C2_8 F1_8 106.1(14)
F3_8 C2_8 C1_8 104.5(14)
F3_8 C2_8 F1_8 108.6(17)
F3_8 C2_8 F2_8 111.8(14)
F4_8 C3_8 C1_8 109.5(13)
F4_8 C3_8 F5_8 110.1(13)
F4_8 C3_8 F6_8 105.6(13)
F5_8 C3_8 C1_8 101.5(12)
F6_8 C3_8 C1_8 111.4(13)
F6_8 C3_8 F5_8 118.7(14)
F7_8 C4_8 C1_8 102.2(15)
F7_8 C4_8 F8_8 114.8(17)
F7_8 C4_8 F9_8 119.4(18)
F8_8 C4_8 C1_8 108.4(14)
F9_8 C4_8 C1_8 110.2(14)
F9_8 C4_8 F8_8 101.7(14)

loop_
_geom_bond_atom_site_label_1
_geom_bond_atom_site_label_2
_geom_bond_distance
P1 Mg1 2.5972(13)
P1 C30 1.821(3)
P1 C36 1.811(4)
P1 C42 1.829(3)
P1 C42A 1.834(4)
Mg1 N1 1.977(3)
Mg1 N2 1.983(3)
N1 C2 1.350(4)
N1 C6 1.430(4)
N2 C4 1.321(4)
N2 C18 1.444(4)
C1 H1A 0.9600
C1 H1B 0.9600
C1 H1C 0.9600
C1 C2 1.516(4)
C2 C3 1.380(5)
C3 H3 0.9300
C3 C4 1.409(5)
C4 C5 1.502(5)
C5 H5A 0.9600
C5 H5B 0.9600
C5 H5C 0.9600
C6 C7 1.395(5)
C6 C11 1.416(5)
C7 C8 1.388(6)
C7 C12 1.521(6)
C8 H8 0.9300
C8 C9 1.360(7)
C9 H9 0.9300
C9 C10 1.374(7)
C10 H10 0.9300
C10 C11 1.380(6)
C11 C15 1.523(6)
C12 H12 0.9800
C12 C13 1.536(7)
C12 C14 1.504(8)
C13 H13A 0.9600
C13 H13B 0.9600
C13 H13C 0.9600
C14 H14A 0.9600
C14 H14B 0.9600
C14 H14C 0.9600
C15 H15 0.9800
C15 C16 1.514(6)
C15 C17 1.498(8)
C16 H16A 0.9600
C16 H16B 0.9600
C16 H16C 0.9600
C17 H17A 0.9600
C17 H17B 0.9600
C17 H17C 0.9600
C18 C19 1.406(5)
C18 C23 1.408(5)
C19 C20 1.399(5)
C19 C24 1.521(6)
C20 H20 0.9300
C20 C21 1.383(7)
C21 H21 0.9300
C21 C22 1.373(6)
C22 H22 0.9300
C22 C23 1.395(5)
C23 C27 1.506(6)
C24 H24 0.9800
C24 C25 1.517(8)
C24 C26 1.528(6)
C25 H25A 0.9600
C25 H25B 0.9600
C25 H25C 0.9600
C26 H26A 0.9600
C26 H26B 0.9600
C26 H26C 0.9600
C27 H27 0.9800
C27 H27A 0.9800
C27 C28 1.519(8)
C27 C29 1.527(8)
C27 C29A 1.517(8)
C28 H28A 0.9600
C28 H28B 0.9600
C28 H28C 0.9600
C30 C31 1.372(6)
C30 C35 1.379(6)
C31 H31 0.9300
C31 C32 1.389(6)
C32 H32 0.9300
C32 C33 1.376(7)
C33 H33 0.9300
C33 C34 1.348(7)
C34 H34 0.9300
C34 C35 1.398(6)
C35 H35 0.9300
C36 C37 1.372(6)
C36 C41 1.396(5)
C37 H37 0.9300
C37 C38 1.392(7)
C38 H38 0.9300
C38 C39 1.365(7)
C39 H39 0.9300
C39 C40 1.362(8)
C40 H40 0.9300
C40 C41 1.373(7)
C41 H41 0.9300
C42 C47 1.3900
C42 C43 1.3900
C47 H47 0.9300
C47 C46 1.3900
C46 H46 0.9300
C46 C45 1.3900
C45 H45 0.9300
C45 C44 1.3900
C44 H44 0.9300
C44 C43 1.3900
C43 H43 0.9300
C29 H29A 0.9600
C29 H29B 0.9600
C29 H29C 0.9600
C29A H29D 0.9600
C29A H29E 0.9600
C29A H29F 0.9600
Al1 O1_1 1.712(3)
Al1 O1_2 1.727(3)
Al1 O1_3 1.709(3)
Al1 O1_4 1.716(3)
Al1 O1_5 1.712(4)
Al1 O1_6 1.709(4)
Al1 O1_7 1.714(4)
Al1 O1_8 1.714(4)
C42A C47A 1.3900
C42A C43A 1.3900
C47A H47A 0.9300
C47A C46A 1.3900
C46A H46A 0.9300
C46A C45A 1.3900
C45A H45A 0.9300
C45A C44A 1.3900
C44A H44A 0.9300
C44A C43A 1.3900
C43A H43A 0.9300
F1_1 C1_1 1.256(12)
F2_1 C1_1 1.285(8)
F3_1 C3_1 1.340(11)
F4_1 C3_1 1.212(10)
F5_1 C3_1 1.346(11)
F6_1 C2_1 1.374(9)
F7_1 C2_1 1.318(10)
F8_1 C1_1 1.296(8)
F9_1 C2_1 1.360(10)
O1_1 C4_1 1.341(4)
C1_1 C4_1 1.558(9)
C2_1 C4_1 1.518(11)
C3_1 C4_1 1.622(11)
F1_2 C3_2 1.284(11)
F2_2 C1_2 1.343(15)
F3_2 C1_2 1.283(13)
F4_2 C3_2 1.290(13)
F5_2 C2_2 1.392(12)
F6_2 C3_2 1.319(12)
F7_2 C2_2 1.318(11)
F8_2 C1_2 1.288(13)
F9_2 C2_2 1.255(12)
O1_2 C4_2 1.340(4)
C1_2 C4_2 1.562(13)
C2_2 C4_2 1.573(14)
C3_2 C4_2 1.540(13)
F1_3 C3_3 1.292(19)
F2_3 C3_3 1.360(17)
F3_3 C1_3 1.208(18)
F4_3 C1_3 1.287(12)
F5_3 C1_3 1.278(18)
F6_3 C2_3 1.267(17)
F7_3 C2_3 1.253(17)
F8_3 C3_3 1.265(17)
F9_3 C2_3 1.199(13)
O1_3 C4_3 1.339(5)
C1_3 C4_3 1.541(7)
C2_3 C4_3 1.540(7)
C3_3 C4_3 1.540(7)
F1_4 C2_4 1.288(14)
F2_4 C2_4 1.320(17)
F3_4 C2_4 1.300(11)
F4_4 C3_4 1.331(13)
F5_4 C3_4 1.363(12)
F6_4 C3_4 1.301(15)
F7_4 C4_4 1.389(19)
F8_4 C4_4 1.282(14)
F9_4 C4_4 1.331(12)
O1_4 C1_4 1.341(4)
C1_4 C2_4 1.588(13)
C1_4 C3_4 1.533(15)
C1_4 C4_4 1.528(16)
O1_5 C1_5 1.340(5)
C1_5 C2_5 1.561(14)
C1_5 C3_5 1.554(14)
C1_5 C4_5 1.559(14)
C2_5 F1_5 1.336(12)
C2_5 F2_5 1.317(12)
C2_5 F3_5 1.329(13)
C3_5 F4_5 1.310(13)
C3_5 F5_5 1.311(14)
C3_5 F6_5 1.325(13)
C4_5 F7_5 1.302(13)
C4_5 F8_5 1.322(12)
C4_5 F9_5 1.321(12)
O1_6 C1_6 1.340(5)
C1_6 C2_6 1.539(14)
C1_6 C3_6 1.554(14)
C1_6 C4_6 1.545(14)
C2_6 F1_6 1.318(13)
C2_6 F2_6 1.333(13)
C2_6 F3_6 1.299(13)
C3_6 F4_6 1.313(13)
C3_6 F5_6 1.298(13)
C3_6 F6_6 1.311(12)
C4_6 F7_6 1.317(13)
C4_6 F8_6 1.302(13)
C4_6 F9_6 1.314(14)
O1_7 C1_7 1.340(5)
C1_7 C2_7 1.558(12)
C1_7 C3_7 1.584(12)
C1_7 C4_7 1.567(12)
C2_7 F1_7 1.311(11)
C2_7 F2_7 1.297(11)
C2_7 F3_7 1.300(12)
C3_7 F4_7 1.278(11)
C3_7 F5_7 1.322(11)
C3_7 F6_7 1.271(10)
C4_7 F7_7 1.353(13)
C4_7 F8_7 1.321(12)
C4_7 F9_7 1.323(12)
O1_8 C1_8 1.341(5)
C1_8 C2_8 1.563(14)
C1_8 C3_8 1.565(14)
C1_8 C4_8 1.554(14)
C2_8 F1_8 1.345(14)
C2_8 F2_8 1.332(13)
C2_8 F3_8 1.292(13)
C3_8 F4_8 1.335(13)
C3_8 F5_8 1.345(13)
C3_8 F6_8 1.335(12)
C4_8 F7_8 1.313(14)
C4_8 F8_8 1.336(13)
C4_8 F9_8 1.324(13)

loop_
_smtbx_masks_void_nr
_smtbx_masks_void_average_x
_smtbx_masks_void_average_y
_smtbx_masks_void_average_z
_smtbx_masks_void_volume
_smtbx_masks_void_count_electrons
1 -0.500 0.000 0.000 243.3 49.3
